data_4512610
loop_
_publ_author_name
'Zheng, Sheng-Run'
'Pan, Mei'
'Wu, Kai'
'Chen, Ling'
'Jiang, Ji-Jun'
'Wang, Da-Wei'
'Shi, Jian-Ying'
'Su, Cheng-Yong'

_publ_section_title
;
 Assembly of Binuclear, Tetranuclear, and Multinuclear Complexes from
 Pincer-Like Mononuclear Metallotectons: Structural Diversity Dependent on
 Precursors
;
_journal_issue 2
_journal_name_full 'Crystal Growth &amp; Design'
_journal_page_first 625
_journal_paper_doi 10.1021/cg501306n
_journal_volume 15
_journal_year 2015
_chemical_formula_sum 'C22 H26 Cl2 Cu N6 O9'
_chemical_formula_weight 652.93
_chemical_name_systematic
; 
 ? 
;
_space_group_IT_number 2
_symmetry_cell_setting triclinic
_symmetry_space_group_name_Hall '-P 1'
_symmetry_space_group_name_H-M 'P -1'
_atom_sites_solution_hydrogens geom
_atom_sites_solution_primary direct
_atom_sites_solution_secondary difmap
_audit_creation_method SHELXL-97
_cell_angle_alpha 107.848(6)
_cell_angle_beta 101.550(5)
_cell_angle_gamma 104.173(6)
_cell_formula_units_Z 2
_cell_length_a 9.9049(6)
_cell_length_b 10.7803(8)
_cell_length_c 13.9607(9)
_cell_measurement_reflns_used 3137
_cell_measurement_temperature 150(2)
_cell_measurement_theta_max 30.3737
_cell_measurement_theta_min 2.9031
_cell_volume 1313.14(18)
_computing_cell_refinement
;
CrysAlis RED, Oxford Diffraction Ltd.,
Version 1.171.32.5 (release 08-05-2007 CrysAlis171 .NET)
(compiled May  8 2007,13:10:02)
;
_computing_data_collection
;
CrysAlis CCD, Oxford Diffraction Ltd.,
Version 1.171.32.5 (release 08-05-2007 CrysAlis171 .NET)
(compiled May  8 2007,13:10:02)
;
_computing_data_reduction
;
CrysAlis RED, Oxford Diffraction Ltd.,
Version 1.171.32.5 (release 08-05-2007 CrysAlis171 .NET)
(compiled May  8 2007,13:10:02)
;
_computing_structure_refinement 'SHELXL-97 (Sheldrick, 1997)'
_computing_structure_solution 'SHELXS-97 (Sheldrick, 1990)'
_diffrn_ambient_temperature 150(2)
_diffrn_detector_area_resol_mean 16.0855
_diffrn_measured_fraction_theta_full 0.981
_diffrn_measured_fraction_theta_max 0.981
_diffrn_measurement_device_type 'Gemini S Ultra'
_diffrn_measurement_method '\w and \p scan'
_diffrn_radiation_monochromator graphite
_diffrn_radiation_source 'Enhance (Mo) X-ray Source'
_diffrn_radiation_type MoK\a
_diffrn_radiation_wavelength 0.71073
_diffrn_reflns_av_R_equivalents 0.0660
_diffrn_reflns_av_sigmaI/netI 0.1893
_diffrn_reflns_limit_h_max 12
_diffrn_reflns_limit_h_min -12
_diffrn_reflns_limit_k_max 12
_diffrn_reflns_limit_k_min -13
_diffrn_reflns_limit_l_max 17
_diffrn_reflns_limit_l_min -17
_diffrn_reflns_number 11676
_diffrn_reflns_theta_full 27.00
_diffrn_reflns_theta_max 27.00
_diffrn_reflns_theta_min 2.91
_exptl_absorpt_coefficient_mu 1.099
_exptl_absorpt_correction_T_max 0.7200
_exptl_absorpt_correction_T_min 0.6614
_exptl_absorpt_correction_type multi-scan
_exptl_crystal_colour blue
_exptl_crystal_density_diffrn 1.651
_exptl_crystal_density_method 'not measured'
_exptl_crystal_description block
_exptl_crystal_F_000 670
_exptl_crystal_size_max 0.41
_exptl_crystal_size_mid 0.36
_exptl_crystal_size_min 0.32
_refine_diff_density_max 0.954
_refine_diff_density_min -0.802
_refine_diff_density_rms 0.119
_refine_ls_extinction_method none
_refine_ls_goodness_of_fit_ref 1.030
_refine_ls_hydrogen_treatment constr
_refine_ls_matrix_type full
_refine_ls_number_parameters 362
_refine_ls_number_reflns 5625
_refine_ls_number_restraints 0
_refine_ls_restrained_S_all 1.030
_refine_ls_R_factor_all 0.1022
_refine_ls_R_factor_gt 0.0570
_refine_ls_shift/su_max 0.000
_refine_ls_shift/su_mean 0.000
_refine_ls_structure_factor_coef Fsqd
_refine_ls_weighting_details 'calc w=1/[\s^2^(Fo^2^)+(0.0490P)^2^+0.0000P] where P=(Fo^2^+2Fc^2^)/3'
_refine_ls_weighting_scheme calc
_refine_ls_wR_factor_gt 0.1301
_refine_ls_wR_factor_ref 0.1391
_reflns_number_gt 2591
_reflns_number_total 5625
_reflns_threshold_expression >2sigma(I)
_cod_data_source_file cg501306n_si_001.cif
_cod_data_source_block complex1
_cod_depositor_comments
;
The following automatic conversions were performed:

'_symmetry_cell_setting' value 'Triclinic' changed to 'triclinic'
according to
/usr/data/users/saulius/crontab/automatic-downloads/rss-feeds/ACS/lib/dictionaries/cif_core.dic
dictionary named 'cif_core.dic' version 2.4.2 from 2011-04-26.

Automatic conversion script
Id: cif_fix_values 3008 2015-01-20 13:52:24Z robertas 

 Adding full bibliography for 4512610--4512617.cif.
;
_cod_original_cell_volume 1313.14(15)
_cod_original_sg_symbol_H-M 'P-1   '
_cod_database_code 4512610

loop_
_symmetry_equiv_pos_as_xyz
'x, y, z'
'-x, -y, -z'

loop_
_atom_site_label
_atom_site_type_symbol
_atom_site_fract_x
_atom_site_fract_y
_atom_site_fract_z
_atom_site_U_iso_or_equiv
_atom_site_adp_type
_atom_site_occupancy
_atom_site_symmetry_multiplicity
_atom_site_calc_flag
_atom_site_refinement_flags
Cu1 Cu 1.67254(6) 0.80113(6) 0.74043(5) 0.0237(2) Uani 1 1 d .
Cl2 Cl 0.25637(14) 0.86640(13) 0.54559(10) 0.0298(3) Uani 1 1 d .
Cl1 Cl 1.80133(14) 0.64729(14) 0.92591(10) 0.0319(4) Uani 1 1 d .
N1 N 1.5288(4) 0.8609(4) 0.8061(3) 0.0211(10) Uani 1 1 d .
N4 N 1.8429(4) 0.7593(4) 0.6995(3) 0.0205(10) Uani 1 1 d .
O3 O 1.8993(4) 0.6837(4) 1.0289(3) 0.0418(10) Uani 1 1 d .
C14 C 1.8268(5) 0.6314(5) 0.6619(3) 0.0205(12) Uani 1 1 d .
O2 O 1.8504(4) 0.5647(4) 0.8474(3) 0.0390(10) Uani 1 1 d .
C13 C 1.9430(5) 0.5708(5) 0.6403(4) 0.0293(13) Uani 1 1 d .
H13A H 2.0334 0.6436 0.6593 0.044 Uiso 1 1 calc R
H13B H 1.9158 0.5152 0.5666 0.044 Uiso 1 1 calc R
H13C H 1.9545 0.5145 0.6809 0.044 Uiso 1 1 calc R
C17 C 1.3041(5) 0.4887(5) 0.6225(3) 0.0246(13) Uani 1 1 d .
H17A H 1.2814 0.5695 0.6452 0.030 Uiso 1 1 calc R
N6 N 1.6233(4) 0.4049(4) 0.5960(3) 0.0239(10) Uani 1 1 d .
H6A H 1.6718 0.3500 0.5781 0.029 Uiso 1 1 calc R
C7 C 1.5421(5) 0.9885(5) 0.8167(3) 0.0212(12) Uani 1 1 d .
C6 C 1.3695(5) 0.9293(5) 0.8866(3) 0.0226(12) Uani 1 1 d .
C2 C 1.3697(5) 0.6989(5) 0.8680(4) 0.0275(13) Uani 1 1 d .
H2A H 1.4064 0.6266 0.8477 0.033 Uiso 1 1 calc R
O4 O 1.6566(4) 0.5696(4) 0.9212(3) 0.0452(11) Uani 1 1 d .
N2 N 1.4474(4) 1.0352(4) 0.8631(3) 0.0231(10) Uani 1 1 d .
H2B H 1.4376 1.1152 0.8755 0.028 Uiso 1 1 calc R
O1 O 1.7982(4) 0.7739(4) 0.9084(3) 0.0402(10) Uani 1 1 d .
C16 C 1.4474(5) 0.4917(5) 0.6256(3) 0.0202(12) Uani 1 1 d .
C10 C 1.8798(5) 1.0601(5) 0.7394(4) 0.0255(13) Uani 1 1 d .
H10A H 1.9107 1.1599 0.7715 0.031 Uiso 1 1 calc R
H10B H 1.8650 1.0339 0.6641 0.031 Uiso 1 1 calc R
N5 N 1.5772(4) 0.5995(4) 0.6593(3) 0.0225(10) Uani 1 1 d .
O7 O 0.1529(6) 0.9342(5) 0.5474(5) 0.109(2) Uani 1 1 d .
O6 O 0.2451(7) 0.7994(6) 0.4399(3) 0.112(2) Uani 1 1 d .
C1 C 1.4219(5) 0.8195(5) 0.8517(3) 0.0186(11) Uani 1 1 d .
C11 C 1.9954(5) 1.0076(5) 0.7865(4) 0.0262(13) Uani 1 1 d .
H11A H 1.9881 1.0099 0.8552 0.031 Uiso 1 1 calc R
H11B H 2.0907 1.0703 0.7970 0.031 Uiso 1 1 calc R
N3 N 1.7443(4) 0.9996(4) 0.7592(3) 0.0220(10) Uani 1 1 d .
C9 C 1.6585(5) 1.0682(5) 0.7868(3) 0.0195(12) Uani 1 1 d .
C5 C 1.2633(5) 0.9222(5) 0.9375(4) 0.0256(13) Uani 1 1 d .
H5A H 1.2308 0.9966 0.9621 0.031 Uiso 1 1 calc R
C12 C 1.9855(5) 0.8624(5) 0.7205(4) 0.0276(13) Uani 1 1 d .
H12A H 2.0013 0.8612 0.6539 0.033 Uiso 1 1 calc R
H12B H 2.0621 0.8373 0.7570 0.033 Uiso 1 1 calc R
C15 C 1.6770(5) 0.5430(5) 0.6396(3) 0.0214(12) Uani 1 1 d .
C3 C 1.2604(5) 0.6908(5) 0.9160(4) 0.0316(14) Uani 1 1 d .
H3A H 1.2205 0.6097 0.9258 0.038 Uiso 1 1 calc R
O5 O 0.2297(4) 0.7622(4) 0.5899(4) 0.0644(13) Uani 1 1 d .
C8 C 1.6708(6) 1.2119(5) 0.7930(4) 0.0343(14) Uani 1 1 d .
H8A H 1.7526 1.2476 0.7708 0.051 Uiso 1 1 calc R
H8B H 1.6845 1.2695 0.8643 0.051 Uiso 1 1 calc R
H8C H 1.5832 1.2107 0.7478 0.051 Uiso 1 1 calc R
C4 C 1.2080(5) 0.8003(5) 0.9502(4) 0.0288(13) Uani 1 1 d .
H4A H 1.1342 0.7906 0.9822 0.035 Uiso 1 1 calc R
O9 O 1.3965(4) 1.2750(4) 0.8986(3) 0.0369(10) Uani 1 1 d .
H9 H 1.3911 1.3264 0.9537 0.055 Uiso 1 1 calc R
C21 C 1.4753(5) 0.3669(5) 0.5851(3) 0.0203(12) Uani 1 1 d .
C18 C 1.1987(5) 0.3611(5) 0.5844(3) 0.0233(12) Uani 1 1 d .
H18A H 1.1035 0.3564 0.5839 0.028 Uiso 1 1 calc R
C20 C 1.3675(6) 0.2387(5) 0.5457(4) 0.0290(13) Uani 1 1 d .
H20A H 1.3878 0.1570 0.5201 0.035 Uiso 1 1 calc R
C19 C 1.2289(6) 0.2393(5) 0.5469(4) 0.0313(14) Uani 1 1 d .
H19A H 1.1535 0.1557 0.5218 0.038 Uiso 1 1 calc R
C22 C 1.3300(6) 1.3073(5) 0.8125(4) 0.0376(14) Uani 1 1 d .
H22A H 1.2523 1.3409 0.8275 0.056 Uiso 1 1 calc R
H22B H 1.2915 1.2257 0.7493 0.056 Uiso 1 1 calc R
H22C H 1.4015 1.3768 0.8029 0.056 Uiso 1 1 calc R
O8 O 0.3960(6) 0.9564(6) 0.5959(5) 0.140(3) Uani 1 1 d .

loop_
_atom_site_aniso_label
_atom_site_aniso_U_11
_atom_site_aniso_U_22
_atom_site_aniso_U_33
_atom_site_aniso_U_23
_atom_site_aniso_U_13
_atom_site_aniso_U_12
Cu1 0.0232(4) 0.0223(4) 0.0259(4) 0.0063(3) 0.0104(3) 0.0087(3)
Cl2 0.0317(8) 0.0267(8) 0.0307(8) 0.0080(6) 0.0128(6) 0.0094(7)
Cl1 0.0328(8) 0.0335(8) 0.0276(8) 0.0071(6) 0.0110(6) 0.0119(6)
N1 0.027(2) 0.019(2) 0.020(2) 0.0054(18) 0.0092(18) 0.011(2)
N4 0.021(2) 0.025(3) 0.018(2) 0.0075(19) 0.0082(18) 0.012(2)
O3 0.038(2) 0.054(3) 0.025(2) 0.0126(19) 0.0038(17) 0.009(2)
C14 0.026(3) 0.028(3) 0.016(3) 0.011(2) 0.010(2) 0.017(3)
O2 0.053(2) 0.040(2) 0.028(2) 0.0048(17) 0.0224(18) 0.023(2)
C13 0.032(3) 0.034(3) 0.026(3) 0.011(2) 0.013(2) 0.014(3)
C17 0.035(3) 0.023(3) 0.016(3) 0.006(2) 0.004(2) 0.014(3)
N6 0.032(2) 0.024(3) 0.020(2) 0.0073(19) 0.0096(19) 0.018(2)
C7 0.022(3) 0.026(3) 0.016(3) 0.007(2) 0.000(2) 0.014(2)
C6 0.026(3) 0.025(3) 0.011(3) 0.003(2) 0.001(2) 0.007(3)
C2 0.027(3) 0.029(3) 0.020(3) 0.001(2) 0.006(2) 0.009(3)
O4 0.029(2) 0.045(3) 0.046(2) 0.0021(19) 0.0166(18) -0.0005(18)
N2 0.029(2) 0.022(2) 0.017(2) 0.0029(19) 0.0053(18) 0.013(2)
O1 0.065(3) 0.029(2) 0.031(2) 0.0080(18) 0.0183(19) 0.025(2)
C16 0.024(3) 0.024(3) 0.013(3) 0.008(2) 0.006(2) 0.007(2)
C10 0.029(3) 0.017(3) 0.034(3) 0.009(2) 0.013(2) 0.009(2)
N5 0.024(2) 0.023(2) 0.019(2) 0.0027(18) 0.0066(18) 0.010(2)
O7 0.135(5) 0.101(4) 0.220(6) 0.122(4) 0.149(5) 0.103(4)
O6 0.207(6) 0.146(5) 0.040(3) 0.034(3) 0.049(3) 0.143(5)
C1 0.019(3) 0.013(3) 0.015(3) 0.004(2) -0.001(2) 0.000(2)
C11 0.019(3) 0.025(3) 0.029(3) 0.007(2) 0.003(2) 0.005(2)
N3 0.019(2) 0.025(2) 0.021(2) 0.0060(18) 0.0071(18) 0.0072(19)
C9 0.023(3) 0.016(3) 0.016(3) 0.004(2) 0.000(2) 0.008(2)
C5 0.021(3) 0.031(3) 0.022(3) 0.002(2) 0.003(2) 0.017(3)
C12 0.023(3) 0.029(3) 0.028(3) 0.009(2) 0.010(2) 0.005(2)
C15 0.029(3) 0.019(3) 0.016(3) 0.004(2) 0.006(2) 0.011(2)
C3 0.031(3) 0.028(3) 0.025(3) 0.006(2) 0.004(2) -0.002(3)
O5 0.055(3) 0.050(3) 0.125(4) 0.064(3) 0.041(3) 0.028(2)
C8 0.043(3) 0.027(3) 0.041(3) 0.018(3) 0.022(3) 0.013(3)
C4 0.024(3) 0.035(4) 0.022(3) 0.006(3) 0.010(2) 0.006(3)
O9 0.054(2) 0.041(3) 0.029(2) 0.0133(19) 0.018(2) 0.033(2)
C21 0.022(3) 0.028(3) 0.014(3) 0.007(2) 0.004(2) 0.015(3)
C18 0.020(3) 0.025(3) 0.021(3) 0.008(2) 0.000(2) 0.008(2)
C20 0.041(3) 0.024(3) 0.018(3) 0.004(2) 0.004(2) 0.013(3)
C19 0.029(3) 0.026(3) 0.024(3) 0.002(2) 0.004(2) -0.003(3)
C22 0.046(3) 0.029(3) 0.050(4) 0.023(3) 0.023(3) 0.018(3)
O8 0.104(4) 0.096(4) 0.149(5) 0.088(4) -0.069(4) -0.054(4)

loop_
_atom_type_symbol
_atom_type_description
_atom_type_scat_dispersion_real
_atom_type_scat_dispersion_imag
_atom_type_scat_source
C C 0.0033 0.0016 'International Tables Vol C Tables 4.2.6.8 and 6.1.1.4'
H H 0.0000 0.0000 'International Tables Vol C Tables 4.2.6.8 and 6.1.1.4'
N N 0.0061 0.0033 'International Tables Vol C Tables 4.2.6.8 and 6.1.1.4'
O O 0.0106 0.0060 'International Tables Vol C Tables 4.2.6.8 and 6.1.1.4'
Cl Cl 0.1484 0.1585 'International Tables Vol C Tables 4.2.6.8 and 6.1.1.4'
Cu Cu 0.3201 1.2651 'International Tables Vol C Tables 4.2.6.8 and 6.1.1.4'

loop_
_geom_angle_atom_site_label_1
_geom_angle_atom_site_label_2
_geom_angle_atom_site_label_3
_geom_angle
N1 Cu1 N5 105.02(16)
N1 Cu1 N4 169.81(15)
N5 Cu1 N4 81.83(16)
N1 Cu1 N3 82.28(16)
N5 Cu1 N3 155.60(16)
N4 Cu1 N3 94.54(17)
O8 Cl2 O7 112.1(4)
O8 Cl2 O6 108.3(4)
O7 Cl2 O6 107.2(3)
O8 Cl2 O5 109.4(3)
O7 Cl2 O5 112.6(3)
O6 Cl2 O5 106.9(3)
O2 Cl1 O3 109.6(2)
O2 Cl1 O4 109.7(2)
O3 Cl1 O4 108.9(2)
O2 Cl1 O1 110.1(2)
O3 Cl1 O1 108.9(2)
O4 Cl1 O1 109.7(2)
C7 N1 C1 106.6(4)
C7 N1 Cu1 110.3(3)
C1 N1 Cu1 142.9(4)
C14 N4 C12 119.7(4)
C14 N4 Cu1 114.5(3)
C12 N4 Cu1 125.5(3)
N4 C14 C15 112.9(4)
N4 C14 C13 126.1(4)
C15 C14 C13 121.0(4)
C14 C13 H13A 109.5
C14 C13 H13B 109.5
H13A C13 H13B 109.5
C14 C13 H13C 109.5
H13A C13 H13C 109.5
H13B C13 H13C 109.5
C18 C17 C16 117.1(4)
C18 C17 H17A 121.5
C16 C17 H17A 121.5
C15 N6 C21 107.3(4)
C15 N6 H6A 126.3
C21 N6 H6A 126.3
N1 C7 N2 112.6(5)
N1 C7 C9 120.2(4)
N2 C7 C9 127.0(4)
N2 C6 C5 131.3(5)
N2 C6 C1 106.5(4)
C5 C6 C1 122.2(5)
C3 C2 C1 116.9(5)
C3 C2 H2A 121.6
C1 C2 H2A 121.6
C7 N2 C6 106.6(4)
C7 N2 H2B 126.7
C6 N2 H2B 126.7
N5 C16 C17 132.2(4)
N5 C16 C21 108.4(4)
C17 C16 C21 119.4(4)
N3 C10 C11 108.3(4)
N3 C10 H10A 110.0
C11 C10 H10A 110.0
N3 C10 H10B 110.0
C11 C10 H10B 110.0
H10A C10 H10B 108.4
C15 N5 C16 106.2(4)
C15 N5 Cu1 109.3(3)
C16 N5 Cu1 143.8(3)
C2 C1 N1 131.6(4)
C2 C1 C6 120.7(5)
N1 C1 C6 107.6(4)
C10 C11 C12 114.9(4)
C10 C11 H11A 108.5
C12 C11 H11A 108.5
C10 C11 H11B 108.5
C12 C11 H11B 108.5
H11A C11 H11B 107.5
C9 N3 C10 123.2(4)
C9 N3 Cu1 114.5(3)
C10 N3 Cu1 122.3(3)
N3 C9 C7 111.6(4)
N3 C9 C8 127.4(5)
C7 C9 C8 121.0(4)
C4 C5 C6 116.9(5)
C4 C5 H5A 121.6
C6 C5 H5A 121.6
N4 C12 C11 112.5(4)
N4 C12 H12A 109.1
C11 C12 H12A 109.1
N4 C12 H12B 109.1
C11 C12 H12B 109.1
H12A C12 H12B 107.8
N5 C15 N6 112.8(4)
N5 C15 C14 119.6(4)
N6 C15 C14 127.6(4)
C2 C3 C4 122.1(5)
C2 C3 H3A 118.9
C4 C3 H3A 118.9
C9 C8 H8A 109.5
C9 C8 H8B 109.5
H8A C8 H8B 109.5
C9 C8 H8C 109.5
H8A C8 H8C 109.5
H8B C8 H8C 109.5
C5 C4 C3 121.2(5)
C5 C4 H4A 119.4
C3 C4 H4A 119.4
C22 O9 H9 109.5
N6 C21 C20 131.8(4)
N6 C21 C16 105.3(4)
C20 C21 C16 122.9(4)
C17 C18 C19 122.6(5)
C17 C18 H18A 118.7
C19 C18 H18A 118.7
C19 C20 C21 116.2(5)
C19 C20 H20A 121.9
C21 C20 H20A 121.9
C20 C19 C18 121.8(5)
C20 C19 H19A 119.1
C18 C19 H19A 119.1
O9 C22 H22A 109.5
O9 C22 H22B 109.5
H22A C22 H22B 109.5
O9 C22 H22C 109.5
H22A C22 H22C 109.5
H22B C22 H22C 109.5

loop_
_geom_bond_atom_site_label_1
_geom_bond_atom_site_label_2
_geom_bond_distance
Cu1 N1 1.973(4)
Cu1 N5 1.989(4)
Cu1 N4 1.995(4)
Cu1 N3 1.997(4)
Cl2 O8 1.372(5)
Cl2 O7 1.397(4)
Cl2 O6 1.398(4)
Cl2 O5 1.435(4)
Cl1 O2 1.435(3)
Cl1 O3 1.439(3)
Cl1 O4 1.450(4)
Cl1 O1 1.465(4)
N1 C7 1.309(6)
N1 C1 1.391(6)
N4 C14 1.272(6)
N4 C12 1.477(6)
C14 C15 1.466(6)
C14 C13 1.493(6)
C13 H13A 0.9600
C13 H13B 0.9600
C13 H13C 0.9600
C17 C18 1.374(7)
C17 C16 1.404(6)
C17 H17A 0.9300
N6 C15 1.340(6)
N6 C21 1.386(6)
N6 H6A 0.8600
C7 N2 1.351(5)
C7 C9 1.473(7)
C6 N2 1.381(6)
C6 C5 1.382(7)
C6 C1 1.399(6)
C2 C3 1.381(7)
C2 C1 1.383(7)
C2 H2A 0.9300
N2 H2B 0.8600
C16 N5 1.384(6)
C16 C21 1.408(6)
C10 N3 1.460(6)
C10 C11 1.519(6)
C10 H10A 0.9700
C10 H10B 0.9700
N5 C15 1.314(5)
C11 C12 1.521(6)
C11 H11A 0.9700
C11 H11B 0.9700
N3 C9 1.297(5)
C9 C8 1.498(7)
C5 C4 1.374(7)
C5 H5A 0.9300
C12 H12A 0.9700
C12 H12B 0.9700
C3 C4 1.395(7)
C3 H3A 0.9300
C8 H8A 0.9600
C8 H8B 0.9600
C8 H8C 0.9600
C4 H4A 0.9300
O9 C22 1.433(6)
O9 H9 0.8200
C21 C20 1.389(7)
C18 C19 1.386(7)
C18 H18A 0.9300
C20 C19 1.378(6)
C20 H20A 0.9300
C19 H19A 0.9300
C22 H22A 0.9600
C22 H22B 0.9600
C22 H22C 0.9600

loop_
_geom_hbond_atom_site_label_D
_geom_hbond_atom_site_label_H
_geom_hbond_atom_site_label_A
_geom_hbond_distance_DH
_geom_hbond_distance_HA
_geom_hbond_distance_DA
_geom_hbond_angle_DHA
_geom_hbond_site_symmetry_A
N6 H6A O6 0.86 1.95 2.791(6) 164.0 2_766
N2 H2B O9 0.86 1.81 2.671(5) 174.0 .
O9 H9 O4 0.82 1.98 2.792(5) 170.4 2_877
